data_1526452
loop_
_publ_author_name
'Sansom, J.E.H.'
'Richings, D.'
'Slater, P.R.'

_publ_section_title
;
 A powder neutron diffraction study of the oxide-ion-conducting
 apatite-type phases, La9.33 Si6 O26 and La8 Sr2 Si6 O26
;
_journal_name_full 'Solid State Ionics'
_journal_page_first 205
_journal_page_last 210
_journal_volume 139
_journal_year 2001
_chemical_formula_sum 'La6.9 O26 Si6 Sr3.1'
_chemical_name_systematic '(La6.9 Sr3.1) (Si O4)6 O2'
_space_group_IT_number 147
_symmetry_space_group_name_Hall '-P 3'
_symmetry_space_group_name_H-M 'P -3'
_cell_angle_alpha 90
_cell_angle_beta 90
_cell_angle_gamma 120
_cell_formula_units_Z 1
_cell_length_a 9.7083
_cell_length_b 9.7083
_cell_length_c 7.2377
_cell_volume 590.769
_citation_journal_id_ASTM SSIOD3
_cod_data_source_file Sansom_SSIOD3_2001_1948.cif
_cod_data_source_block La6.9O26Si6Sr3.1
_cod_original_cell_volume 590.7688
_cod_database_code 1526452

loop_
_symmetry_equiv_pos_as_xyz
x,y,z
-y,x-y,z
-x+y,-x,z
-x,-y,-z
y,-x+y,-z
x-y,x,-z

loop_
_atom_site_label
_atom_site_type_symbol
_atom_site_fract_x
_atom_site_fract_y
_atom_site_fract_z
_atom_site_occupancy
_atom_site_U_iso_or_equiv
O5 O-2 0 0 0.243 1 0.0
La3 La+3 0.0137 0.2453 0.2486 0.85 0.0
Sr2 Sr+2 0.3333 0.6667 0.5007 0.3 0.0
La1 La+3 0.3333 0.6667 -0.0001 0.2 0.0
O1 O-2 0.3226 0.4841 0.2522 1 0.0
Sr1 Sr+2 0.3333 0.6667 -0.0001 0.8 0.0
La2 La+3 0.3333 0.6667 0.5007 0.7 0.0
O3 O-2 0.342 0.2548 0.0701 1 0.0
Si1 Si+4 0.4002 0.3703 0.25 1 0.0
O2 O-2 0.5944 0.4713 0.254 1 0.0
O4 O-2 0.3433 0.2528 0.4291 1 0.0
Sr3 Sr+2 0.0137 0.2453 0.2486 0.15 0.0
